data_8102777
loop_
_publ_author_name
'Xiaolei Zhao'
'Ke Zhang'
'Qing Xue'
'Yu Huo'
'Gaopeng Wang'

_publ_section_title
;
 Crystal structure of pentakis(imidazole-N)copper(II)
 bis(3-hydroxy-2-naphthoate) hydrate, [Cu(C3H3N2)5](C11H7O3)2 &#x00B7;
 H2O
;
_journal_issue 3
_journal_name_full 'Zeitschrift f\"ur Kristallographie - New Crystal Structures'
_journal_page_first 515
_journal_volume 225
_journal_year 2010
_chemical_formula_moiety 'C37 H31 Cu N10 O7'
_chemical_formula_sum 'C37 H31 Cu N10 O7'
_chemical_formula_weight 791.26
_chemical_melting_point ?
_chemical_name_systematic
; 
 (quinary-imidazole-N) copper) 3-hydroxy-2-naphthoate
;
_space_group_IT_number 2
_symmetry_cell_setting triclinic
_symmetry_space_group_name_Hall '-P 1'
_symmetry_space_group_name_H-M 'P -1'
_atom_sites_solution_hydrogens geom
_atom_sites_solution_primary direct
_atom_sites_solution_secondary difmap
_audit_creation_method SHELXL-97
_cell_angle_alpha 78.132(3)
_cell_angle_beta 87.613(3)
_cell_angle_gamma 77.656(3)
_cell_formula_units_Z 2
_cell_length_a 9.6494(5)
_cell_length_b 9.7973(5)
_cell_length_c 20.9116(12)
_cell_measurement_reflns_used 9032
_cell_measurement_temperature 296(2)
_cell_measurement_theta_max 27.98
_cell_measurement_theta_min 0.99
_cell_volume 1889.95(18)
_computing_cell_refinement 'Bruker SMART'
_computing_data_collection 'Bruker SMART'
_computing_data_reduction 'Bruker SAINT'
_computing_molecular_graphics SHELXP-97
_computing_publication_material SHELXTL
_computing_structure_refinement 'SHELXL-97 (Sheldrick, 1997)'
_computing_structure_solution 'SHELXS-97 (Sheldrick, 1990)'
_diffrn_ambient_temperature 296(2)
_diffrn_measured_fraction_theta_full 0.993
_diffrn_measured_fraction_theta_max 0.993
_diffrn_measurement_device_type 'CCD area detector'
_diffrn_measurement_method 'phi and omega scans'
_diffrn_radiation_monochromator graphite
_diffrn_radiation_source 'fine-focus sealed tube'
_diffrn_radiation_type MoK\a
_diffrn_radiation_wavelength 0.71073
_diffrn_reflns_av_R_equivalents 0.0343
_diffrn_reflns_av_sigmaI/netI 0.0368
_diffrn_reflns_limit_h_max 12
_diffrn_reflns_limit_h_min -12
_diffrn_reflns_limit_k_max 12
_diffrn_reflns_limit_k_min -12
_diffrn_reflns_limit_l_max 27
_diffrn_reflns_limit_l_min -27
_diffrn_reflns_number 33407
_diffrn_reflns_theta_full 27.98
_diffrn_reflns_theta_max 27.98
_diffrn_reflns_theta_min 0.99
_exptl_absorpt_coefficient_mu 0.640
_exptl_absorpt_correction_T_max 0.874
_exptl_absorpt_correction_T_min 0.832
_exptl_absorpt_correction_type multi-scan
_exptl_crystal_colour blue
_exptl_crystal_density_diffrn 1.390
_exptl_crystal_density_method 'not measured'
_exptl_crystal_description block
_exptl_crystal_F_000 816
_exptl_crystal_size_max 0.32
_exptl_crystal_size_mid 0.24
_exptl_crystal_size_min 0.21
_refine_diff_density_max 0.512
_refine_diff_density_min -0.640
_refine_diff_density_rms 0.059
_refine_ls_extinction_method none
_refine_ls_goodness_of_fit_ref 1.086
_refine_ls_hydrogen_treatment mixed
_refine_ls_matrix_type full
_refine_ls_number_parameters 504
_refine_ls_number_reflns 9032
_refine_ls_number_restraints 3
_refine_ls_restrained_S_all 1.087
_refine_ls_R_factor_all 0.0683
_refine_ls_R_factor_gt 0.0466
_refine_ls_shift/su_max 0.000
_refine_ls_shift/su_mean 0.000
_refine_ls_structure_factor_coef Fsqd
_refine_ls_weighting_details 'calc w=1/[\s^2^(Fo^2^)+(0.1000P)^2^+0.0000P] where P=(Fo^2^+2Fc^2^)/3'
_refine_ls_weighting_scheme calc
_refine_ls_wR_factor_gt 0.1466
_refine_ls_wR_factor_ref 0.1633
_reflns_number_gt 6666
_reflns_number_total 9032
_reflns_threshold_expression >2sigma(I)
_cod_data_source_file 1267-3076.cff
_cod_data_source_block I
_cod_depositor_comments
;
The following automatic conversions were performed:
'_symmetry_cell_setting' value 'Triclinic' changed to 'triclinic'
according to '/home/saulius/struct/CIF-dictionaries/cif_core.dic'
dictionary named 'cif_core.dic' version 2.4.1 from
2010-06-29.

'_exptl_absorpt_correction_type' value 'Multi-scan' changed
to 'multi-scan' according to
'/home/saulius/struct/CIF-dictionaries/cif_core.dic' dictionary named
'cif_core.dic' version 2.4.1 from 2010-06-29.

Automatic conversion script
Id: cif_fix_enum 1555 2011-01-17 13:19:09Z saulius 

The following automatic conversions were performed:

'_chemical_melting_point' value 'not measured' was changed to '?' -
the value is undefined or not given.

Automatic conversion script
Id: cif_fix_values 1569 2011-02-09 13:29:24Z adriana 
;
_cod_original_sg_symbol_H-M P-1
_cod_database_code 8102777

loop_
_symmetry_equiv_pos_as_xyz
'x, y, z'
'-x, -y, -z'

loop_
_atom_site_label
_atom_site_type_symbol
_atom_site_fract_x
_atom_site_fract_y
_atom_site_fract_z
_atom_site_U_iso_or_equiv
_atom_site_adp_type
_atom_site_occupancy
_atom_site_symmetry_multiplicity
_atom_site_calc_flag
_atom_site_refinement_flags
_atom_site_disorder_assembly
_atom_site_disorder_group
Cu1 Cu 0.91702(3) 0.76779(3) 0.237592(14) 0.03836(12) Uani 1 1 d . . .
N7 N 1.0503(2) 0.6931(2) 0.32715(11) 0.0481(5) Uani 1 1 d . . .
N3 N 0.9809(2) 0.5926(2) 0.19822(11) 0.0431(5) Uani 1 1 d . . .
N1 N 0.7445(2) 0.6923(2) 0.27267(10) 0.0425(5) Uani 1 1 d . . .
N5 N 1.0616(2) 0.8556(2) 0.18049(11) 0.0470(5) Uani 1 1 d . . .
N9 N 0.8249(2) 0.9592(2) 0.25592(10) 0.0403(5) Uani 1 1 d . . .
N8 N 1.2103(2) 0.5628(3) 0.39888(12) 0.0551(6) Uani 1 1 d . . .
C35 C 0.7582(3) 0.9817(3) 0.31031(14) 0.0492(6) Uani 1 1 d . . .
H35 H 0.7465 0.9098 0.3455 0.059 Uiso 1 1 calc R . .
C32 C 1.1318(3) 0.5674(3) 0.34792(14) 0.0540(7) Uani 1 1 d . . .
H32 H 1.1341 0.4893 0.3287 0.065 Uiso 1 1 calc R . .
N10 N 0.7097(2) 1.1207(2) 0.30853(11) 0.0489(5) Uani 1 1 d . . .
C25 C 0.6086(3) 0.7382(3) 0.24866(15) 0.0551(7) Uani 1 1 d . . .
H25 H 0.5765 0.8192 0.2168 0.066 Uiso 1 1 calc R . .
C36 C 0.8185(3) 1.0921(3) 0.21782(13) 0.0476(6) Uani 1 1 d . . .
H36 H 0.8576 1.1106 0.1763 0.057 Uiso 1 1 calc R . .
C29 C 1.1700(3) 0.9021(3) 0.19825(16) 0.0587(7) Uani 1 1 d . . .
H29 H 1.1892 0.9047 0.2411 0.070 Uiso 1 1 calc R . .
C23 C 0.7421(3) 0.5761(3) 0.31661(14) 0.0495(6) Uani 1 1 d . . .
H23 H 0.8205 0.5224 0.3412 0.059 Uiso 1 1 calc R . .
N6 N 1.2486(3) 0.9447(3) 0.14686(15) 0.0638(7) Uani 1 1 d . . .
N2 N 0.6150(3) 0.5440(2) 0.32193(12) 0.0555(6) Uani 1 1 d . . .
C34 C 1.0854(3) 0.7750(3) 0.36715(16) 0.0636(8) Uani 1 1 d . . .
H34 H 1.0465 0.8715 0.3644 0.076 Uiso 1 1 calc R . .
C24 C 0.5293(3) 0.6464(3) 0.27895(17) 0.0671(9) Uani 1 1 d . . .
H24 H 0.4336 0.6523 0.2717 0.080 Uiso 1 1 calc R . .
C27 C 0.9879(3) 0.4044(3) 0.15408(14) 0.0545(7) Uani 1 1 d . . .
H27 H 0.9606 0.3368 0.1348 0.065 Uiso 1 1 calc R . .
C26 C 1.1137(3) 0.5229(3) 0.19497(14) 0.0517(7) Uani 1 1 d . . .
H26 H 1.1914 0.5510 0.2091 0.062 Uiso 1 1 calc R . .
C30 C 1.0722(4) 0.8703(4) 0.11448(15) 0.0634(8) Uani 1 1 d . . .
H30 H 1.0101 0.8463 0.0879 0.076 Uiso 1 1 calc R . .
C37 C 0.7475(3) 1.1907(3) 0.24928(14) 0.0546(7) Uani 1 1 d . . .
H37 H 0.7276 1.2888 0.2337 0.066 Uiso 1 1 calc R . .
C28 C 0.9018(3) 0.5162(3) 0.17222(14) 0.0489(6) Uani 1 1 d . . .
H28 H 0.8036 0.5386 0.1679 0.059 Uiso 1 1 calc R . .
C33 C 1.1832(4) 0.6973(4) 0.41066(17) 0.0692(9) Uani 1 1 d . . .
H33 H 1.2247 0.7289 0.4427 0.083 Uiso 1 1 calc R . .
C31 C 1.1874(4) 0.9253(4) 0.09363(18) 0.0692(9) Uani 1 1 d . . .
H31 H 1.2184 0.9458 0.0507 0.083 Uiso 1 1 calc R . .
N4 N 1.1229(3) 0.4080(2) 0.16911(11) 0.0500(5) Uani 1 1 d . . .
C1 C 0.4684(3) 0.1725(3) 0.13868(14) 0.0472(6) Uani 1 1 d . . .
C2 C 0.5564(3) 0.2732(3) 0.10176(12) 0.0396(5) Uani 1 1 d . . .
C3 C 0.6753(3) 0.2242(3) 0.06404(13) 0.0457(6) Uani 1 1 d . . .
O1 O 0.4998(2) 0.04470(19) 0.13069(11) 0.0580(5) Uani 1 1 d . . .
O3 O 0.7125(2) 0.0830(2) 0.06067(11) 0.0601(5) Uani 1 1 d . . .
H3 H 0.6683 0.0370 0.0882 0.072 Uiso 1 1 calc R . .
O2 O 0.3716(2) 0.2157(2) 0.17470(11) 0.0610(5) Uani 1 1 d . . .
C11 C 0.5199(3) 0.4149(3) 0.10393(13) 0.0461(6) Uani 1 1 d . . .
H11 H 0.4420 0.4466 0.1287 0.055 Uiso 1 1 calc R . .
C10 C 0.5978(3) 0.5160(3) 0.06930(13) 0.0469(6) Uani 1 1 d . . .
C4 C 0.7528(3) 0.3169(3) 0.03159(14) 0.0519(7) Uani 1 1 d . . .
H4 H 0.8317 0.2831 0.0079 0.062 Uiso 1 1 calc R . .
C5 C 0.7164(3) 0.4626(3) 0.03302(13) 0.0492(7) Uani 1 1 d . . .
C8 C 0.6408(5) 0.7529(4) 0.0367(2) 0.0810(12) Uani 1 1 d . . .
H8 H 0.6162 0.8496 0.0376 0.097 Uiso 1 1 calc R . .
C7 C 0.7574(5) 0.7024(4) 0.0007(2) 0.0835(12) Uani 1 1 d . . .
H7 H 0.8099 0.7657 -0.0223 0.100 Uiso 1 1 calc R . .
C6 C 0.7960(4) 0.5619(4) -0.00144(15) 0.0667(9) Uani 1 1 d . . .
H6A H 0.8750 0.5299 -0.0256 0.080 Uiso 1 1 calc R . .
C9 C 0.5619(4) 0.6622(3) 0.07077(17) 0.0664(9) Uani 1 1 d . . .
H9 H 0.4842 0.6971 0.0950 0.080 Uiso 1 1 calc R . .
C13 C 0.5842(3) 0.1434(2) 0.50712(11) 0.0381(5) Uani 1 1 d . . .
O5 O 0.3962(2) 0.3311(2) 0.46358(11) 0.0721(7) Uani 1 1 d . . .
C12 C 0.5141(3) 0.2567(3) 0.45188(13) 0.0435(6) Uani 1 1 d . . .
O4 O 0.5751(2) 0.27520(19) 0.39800(9) 0.0539(5) Uani 1 1 d . . .
C22 C 0.5234(3) 0.1300(3) 0.57115(13) 0.0462(6) Uani 1 1 d . . .
C20 C 0.7290(3) -0.0499(3) 0.61521(13) 0.0454(6) Uani 1 1 d . . .
C21 C 0.5945(3) 0.0371(3) 0.62289(13) 0.0502(6) Uani 1 1 d . . .
H21 H 0.5537 0.0307 0.6642 0.060 Uiso 1 1 calc R . .
C14 C 0.7118(3) 0.0559(2) 0.49917(12) 0.0418(6) Uani 1 1 d . . .
H14 H 0.7509 0.0623 0.4575 0.050 Uiso 1 1 calc R . .
C15 C 0.7870(3) -0.0437(3) 0.55138(13) 0.0447(6) Uani 1 1 d . . .
O6 O 0.3966(2) 0.2114(3) 0.58149(10) 0.0719(7) Uani 1 1 d . . .
H6 H 0.3669 0.2651 0.5471 0.086 Uiso 1 1 calc R . .
C18 C 0.9383(4) -0.2179(3) 0.65859(18) 0.0681(9) Uani 1 1 d . . .
H18 H 0.9908 -0.2742 0.6944 0.082 Uiso 1 1 calc R . .
C19 C 0.8099(3) -0.1409(3) 0.66776(15) 0.0585(8) Uani 1 1 d . . .
H19 H 0.7730 -0.1474 0.7098 0.070 Uiso 1 1 calc R . .
C17 C 0.9948(4) -0.2152(4) 0.59602(19) 0.0774(11) Uani 1 1 d . . .
H17 H 1.0835 -0.2711 0.5902 0.093 Uiso 1 1 calc R . .
C16 C 0.9202(3) -0.1308(3) 0.54356(17) 0.0654(9) Uani 1 1 d . . .
H16 H 0.9577 -0.1305 0.5019 0.078 Uiso 1 1 calc R . .
O1W O 0.4000(3) 0.3744(3) 0.27544(16) 0.0954(9) Uani 1 1 d D . .
H1WA H 0.429(6) 0.335(4) 0.3157(9) 0.143 Uiso 1 1 d D . .
H1WB H 0.422(5) 0.304(3) 0.2541(19) 0.143 Uiso 1 1 d D . .

loop_
_atom_site_aniso_label
_atom_site_aniso_U_11
_atom_site_aniso_U_22
_atom_site_aniso_U_33
_atom_site_aniso_U_23
_atom_site_aniso_U_13
_atom_site_aniso_U_12
Cu1 0.03554(18) 0.03639(17) 0.0431(2) -0.00810(13) 0.00517(13) -0.00843(12)
N7 0.0528(13) 0.0423(11) 0.0495(13) -0.0120(10) -0.0109(10) -0.0057(10)
N3 0.0370(10) 0.0436(11) 0.0510(13) -0.0144(10) 0.0009(9) -0.0094(9)
N1 0.0417(11) 0.0354(10) 0.0469(12) -0.0036(9) 0.0088(9) -0.0066(8)
N5 0.0450(12) 0.0476(12) 0.0529(13) -0.0149(10) 0.0100(10) -0.0172(10)
N9 0.0409(11) 0.0375(10) 0.0401(11) -0.0037(9) 0.0056(9) -0.0082(8)
N8 0.0521(13) 0.0571(14) 0.0536(14) -0.0127(12) -0.0115(11) -0.0020(11)
C35 0.0506(15) 0.0426(13) 0.0478(15) -0.0022(11) 0.0123(12) -0.0047(11)
C32 0.0589(17) 0.0456(14) 0.0554(17) -0.0140(13) -0.0066(14) -0.0011(12)
N10 0.0498(13) 0.0412(11) 0.0525(13) -0.0093(10) 0.0039(10) -0.0039(10)
C25 0.0482(15) 0.0502(15) 0.0621(17) 0.0034(14) -0.0039(13) -0.0131(12)
C36 0.0569(16) 0.0385(13) 0.0419(14) -0.0016(11) 0.0053(12) -0.0054(11)
C29 0.0550(17) 0.0619(18) 0.0666(19) -0.0171(15) 0.0089(15) -0.0264(14)
C23 0.0501(15) 0.0408(13) 0.0510(15) 0.0013(12) 0.0081(12) -0.0065(11)
N6 0.0558(15) 0.0550(14) 0.0824(19) -0.0093(14) 0.0148(14) -0.0227(12)
N2 0.0581(14) 0.0467(12) 0.0609(15) -0.0041(11) 0.0090(12) -0.0176(11)
C34 0.073(2) 0.0489(16) 0.070(2) -0.0175(15) -0.0166(17) -0.0065(14)
C24 0.0510(17) 0.069(2) 0.080(2) 0.0034(17) -0.0027(16) -0.0267(15)
C27 0.0675(19) 0.0501(15) 0.0536(16) -0.0205(13) 0.0022(14) -0.0197(14)
C26 0.0430(14) 0.0593(16) 0.0569(17) -0.0243(14) 0.0021(12) -0.0079(12)
C30 0.070(2) 0.075(2) 0.0530(17) -0.0172(16) 0.0150(15) -0.0315(17)
C37 0.0638(18) 0.0362(13) 0.0568(17) -0.0013(12) -0.0016(14) -0.0028(12)
C28 0.0439(14) 0.0536(15) 0.0528(15) -0.0133(13) -0.0033(12) -0.0149(12)
C33 0.075(2) 0.066(2) 0.071(2) -0.0255(17) -0.0252(18) -0.0099(16)
C31 0.073(2) 0.0617(19) 0.071(2) -0.0085(17) 0.0314(18) -0.0223(16)
N4 0.0573(14) 0.0490(12) 0.0434(12) -0.0146(10) 0.0045(11) -0.0061(10)
C1 0.0455(14) 0.0454(14) 0.0489(15) -0.0029(12) -0.0027(12) -0.0111(11)
C2 0.0426(13) 0.0390(12) 0.0380(13) -0.0063(10) -0.0036(10) -0.0111(10)
C3 0.0474(14) 0.0445(13) 0.0471(15) -0.0131(12) 0.0011(12) -0.0100(11)
O1 0.0627(12) 0.0398(10) 0.0723(13) -0.0097(9) 0.0113(10) -0.0162(9)
O3 0.0657(13) 0.0491(11) 0.0673(13) -0.0215(10) 0.0196(11) -0.0106(9)
O2 0.0539(12) 0.0619(12) 0.0646(13) -0.0120(10) 0.0197(10) -0.0106(10)
C11 0.0425(13) 0.0500(14) 0.0452(14) -0.0105(12) -0.0014(11) -0.0072(11)
C10 0.0539(15) 0.0458(14) 0.0420(14) -0.0047(11) -0.0119(12) -0.0145(12)
C4 0.0494(15) 0.0638(17) 0.0465(15) -0.0145(13) 0.0051(12) -0.0183(13)
C5 0.0557(16) 0.0560(16) 0.0389(14) -0.0010(12) -0.0081(12) -0.0248(13)
C8 0.114(3) 0.0440(17) 0.088(3) -0.0032(17) -0.034(2) -0.0267(19)
C7 0.102(3) 0.073(2) 0.081(2) 0.017(2) -0.028(2) -0.054(2)
C6 0.073(2) 0.082(2) 0.0485(17) 0.0050(16) -0.0070(15) -0.0397(18)
C9 0.084(2) 0.0474(16) 0.067(2) -0.0114(15) -0.0178(18) -0.0100(15)
C13 0.0435(13) 0.0353(11) 0.0355(12) -0.0049(10) 0.0017(10) -0.0109(10)
O5 0.0580(13) 0.0773(15) 0.0563(13) 0.0079(11) 0.0055(10) 0.0177(11)
C12 0.0486(14) 0.0388(12) 0.0408(14) -0.0060(11) 0.0009(11) -0.0065(11)
O4 0.0724(13) 0.0420(10) 0.0379(10) 0.0008(8) 0.0081(9) -0.0014(9)
C22 0.0465(14) 0.0463(14) 0.0435(14) -0.0058(11) 0.0102(11) -0.0093(11)
C20 0.0527(15) 0.0397(13) 0.0431(14) 0.0007(11) -0.0025(12) -0.0165(11)
C21 0.0579(16) 0.0551(15) 0.0357(13) -0.0019(12) 0.0096(12) -0.0166(13)
C14 0.0477(14) 0.0400(12) 0.0357(12) -0.0062(10) 0.0071(11) -0.0077(11)
C15 0.0477(14) 0.0381(12) 0.0453(14) -0.0025(11) 0.0007(11) -0.0082(11)
O6 0.0592(13) 0.0821(15) 0.0523(12) 0.0069(11) 0.0217(11) 0.0095(11)
C18 0.067(2) 0.0517(17) 0.073(2) 0.0185(16) -0.0186(17) -0.0111(15)
C19 0.074(2) 0.0507(15) 0.0488(16) 0.0065(13) -0.0076(15) -0.0221(15)
C17 0.065(2) 0.0568(18) 0.088(3) 0.0144(18) 0.0016(19) 0.0077(15)
C16 0.0604(18) 0.0541(17) 0.066(2) 0.0035(15) 0.0081(16) 0.0060(14)
O1W 0.097(2) 0.0847(19) 0.105(2) -0.0213(16) -0.0178(18) -0.0146(16)

loop_
_atom_type_symbol
_atom_type_description
_atom_type_scat_dispersion_real
_atom_type_scat_dispersion_imag
_atom_type_scat_source
C C 0.0033 0.0016 'International Tables Vol C Tables 4.2.6.8 and 6.1.1.4'
H H 0.0000 0.0000 'International Tables Vol C Tables 4.2.6.8 and 6.1.1.4'
Cu Cu 0.3201 1.2651 'International Tables Vol C Tables 4.2.6.8 and 6.1.1.4'
N N 0.0061 0.0033 'International Tables Vol C Tables 4.2.6.8 and 6.1.1.4'
O O 0.0106 0.0060 'International Tables Vol C Tables 4.2.6.8 and 6.1.1.4'

loop_
_geom_angle_atom_site_label_1
_geom_angle_atom_site_label_2
_geom_angle_atom_site_label_3
_geom_angle
_geom_angle_site_symmetry_1
_geom_angle_site_symmetry_3
_geom_angle_publ_flag
N9 Cu1 N1 89.75(8) . . ?
N9 Cu1 N5 90.19(8) . . ?
N1 Cu1 N5 165.11(9) . . ?
N9 Cu1 N3 165.57(9) . . ?
N1 Cu1 N3 88.66(8) . . ?
N5 Cu1 N3 87.70(9) . . ?
N9 Cu1 N7 96.81(8) . . ?
N1 Cu1 N7 98.41(9) . . ?
N5 Cu1 N7 96.38(9) . . ?
N3 Cu1 N7 97.61(8) . . ?
C32 N7 C34 103.5(2) . . ?
C32 N7 Cu1 128.4(2) . . ?
C34 N7 Cu1 127.15(19) . . ?
C26 N3 C28 104.8(2) . . ?
C26 N3 Cu1 125.41(18) . . ?
C28 N3 Cu1 129.75(18) . . ?
C23 N1 C25 105.2(2) . . ?
C23 N1 Cu1 126.97(19) . . ?
C25 N1 Cu1 127.14(17) . . ?
C29 N5 C30 105.4(2) . . ?
C29 N5 Cu1 128.5(2) . . ?
C30 N5 Cu1 125.96(19) . . ?
C35 N9 C36 105.2(2) . . ?
C35 N9 Cu1 125.29(17) . . ?
C36 N9 Cu1 129.45(17) . . ?
C32 N8 C33 106.3(2) . . ?
N9 C35 N10 111.5(2) . . ?
N9 C35 H35 124.2 . . ?
N10 C35 H35 124.2 . . ?
N7 C32 N8 113.2(3) . . ?
N7 C32 H32 123.4 . . ?
N8 C32 H32 123.4 . . ?
C35 N10 C37 106.5(2) . . ?
C24 C25 N1 108.7(2) . . ?
C24 C25 H25 125.6 . . ?
N1 C25 H25 125.6 . . ?
C37 C36 N9 109.6(2) . . ?
C37 C36 H36 125.2 . . ?
N9 C36 H36 125.2 . . ?
N5 C29 N6 111.5(3) . . ?
N5 C29 H29 124.2 . . ?
N6 C29 H29 124.2 . . ?
N1 C23 N2 112.2(3) . . ?
N1 C23 H23 123.9 . . ?
N2 C23 H23 123.9 . . ?
C29 N6 C31 106.9(3) . . ?
C23 N2 C24 106.6(2) . . ?
C33 C34 N7 110.5(3) . . ?
C33 C34 H34 124.7 . . ?
N7 C34 H34 124.7 . . ?
C25 C24 N2 107.2(3) . . ?
C25 C24 H24 126.4 . . ?
N2 C24 H24 126.4 . . ?
C28 C27 N4 107.3(2) . . ?
C28 C27 H27 126.3 . . ?
N4 C27 H27 126.3 . . ?
N3 C26 N4 112.0(2) . . ?
N3 C26 H26 124.0 . . ?
N4 C26 H26 124.0 . . ?
C31 C30 N5 109.2(3) . . ?
C31 C30 H30 125.4 . . ?
N5 C30 H30 125.4 . . ?
C36 C37 N10 107.2(2) . . ?
C36 C37 H37 126.4 . . ?
N10 C37 H37 126.4 . . ?
C27 C28 N3 109.5(2) . . ?
C27 C28 H28 125.3 . . ?
N3 C28 H28 125.3 . . ?
C34 C33 N8 106.4(3) . . ?
C34 C33 H33 126.8 . . ?
N8 C33 H33 126.8 . . ?
N6 C31 C30 107.0(3) . . ?
N6 C31 H31 126.5 . . ?
C30 C31 H31 126.5 . . ?
C26 N4 C27 106.4(2) . . ?
O2 C1 O1 123.1(2) . . ?
O2 C1 C2 120.1(2) . . ?
O1 C1 C2 116.8(2) . . ?
C11 C2 C3 119.1(2) . . ?
C11 C2 C1 119.5(2) . . ?
C3 C2 C1 121.4(2) . . ?
C4 C3 O3 119.8(2) . . ?
C4 C3 C2 120.1(2) . . ?
O3 C3 C2 120.0(2) . . ?
C3 O3 H3 109.5 . . ?
C2 C11 C10 122.1(3) . . ?
C2 C11 H11 118.9 . . ?
C10 C11 H11 118.9 . . ?
C9 C10 C5 120.1(3) . . ?
C9 C10 C11 123.0(3) . . ?
C5 C10 C11 116.9(2) . . ?
C3 C4 C5 121.4(3) . . ?
C3 C4 H4 119.3 . . ?
C5 C4 H4 119.3 . . ?
C4 C5 C10 120.2(2) . . ?
C4 C5 C6 122.1(3) . . ?
C10 C5 C6 117.7(3) . . ?
C9 C8 C7 120.6(3) . . ?
C9 C8 H8 119.7 . . ?
C7 C8 H8 119.7 . . ?
C6 C7 C8 121.0(3) . . ?
C6 C7 H7 119.5 . . ?
C8 C7 H7 119.5 . . ?
C7 C6 C5 120.6(4) . . ?
C7 C6 H6A 119.7 . . ?
C5 C6 H6A 119.7 . . ?
C8 C9 C10 120.0(4) . . ?
C8 C9 H9 120.0 . . ?
C10 C9 H9 120.0 . . ?
C14 C13 C22 118.0(2) . . ?
C14 C13 C12 121.3(2) . . ?
C22 C13 C12 120.5(2) . . ?
O4 C12 O5 123.5(2) . . ?
O4 C12 C13 119.6(2) . . ?
O5 C12 C13 116.9(2) . . ?
O6 C22 C21 119.0(2) . . ?
O6 C22 C13 120.5(2) . . ?
C21 C22 C13 120.5(2) . . ?
C21 C20 C19 123.4(3) . . ?
C21 C20 C15 118.5(2) . . ?
C19 C20 C15 118.0(3) . . ?
C22 C21 C20 121.6(2) . . ?
C22 C21 H21 119.2 . . ?
C20 C21 H21 119.2 . . ?
C13 C14 C15 122.9(2) . . ?
C13 C14 H14 118.5 . . ?
C15 C14 H14 118.5 . . ?
C14 C15 C16 122.9(3) . . ?
C14 C15 C20 118.3(2) . . ?
C16 C15 C20 118.6(3) . . ?
C22 O6 H6 109.5 . . ?
C19 C18 C17 120.9(3) . . ?
C19 C18 H18 119.5 . . ?
C17 C18 H18 119.5 . . ?
C18 C19 C20 121.5(3) . . ?
C18 C19 H19 119.2 . . ?
C20 C19 H19 119.2 . . ?
C16 C17 C18 119.9(3) . . ?
C16 C17 H17 120.1 . . ?
C18 C17 H17 120.1 . . ?
C17 C16 C15 121.0(3) . . ?
C17 C16 H16 119.5 . . ?
C15 C16 H16 119.5 . . ?
H1WA O1W H1WB 104.1(15) . . ?

loop_
_geom_bond_atom_site_label_1
_geom_bond_atom_site_label_2
_geom_bond_distance
_geom_bond_site_symmetry_2
_geom_bond_publ_flag
Cu1 N9 2.002(2) . ?
Cu1 N1 2.014(2) . ?
Cu1 N5 2.016(2) . ?
Cu1 N3 2.023(2) . ?
Cu1 N7 2.221(2) . ?
N7 C32 1.311(3) . ?
N7 C34 1.370(4) . ?
N3 C26 1.323(3) . ?
N3 C28 1.373(3) . ?
N1 C23 1.312(3) . ?
N1 C25 1.373(3) . ?
N5 C29 1.320(4) . ?
N5 C30 1.360(4) . ?
N9 C35 1.318(3) . ?
N9 C36 1.370(3) . ?
N8 C32 1.321(4) . ?
N8 C33 1.359(4) . ?
C35 N10 1.336(3) . ?
C35 H35 0.9300 . ?
C32 H32 0.9300 . ?
N10 C37 1.363(4) . ?
C25 C24 1.347(4) . ?
C25 H25 0.9300 . ?
C36 C37 1.333(4) . ?
C36 H36 0.9300 . ?
C29 N6 1.337(4) . ?
C29 H29 0.9300 . ?
C23 N2 1.324(4) . ?
C23 H23 0.9300 . ?
N6 C31 1.346(5) . ?
N2 C24 1.355(4) . ?
C34 C33 1.333(4) . ?
C34 H34 0.9300 . ?
C24 H24 0.9300 . ?
C27 C28 1.337(4) . ?
C27 N4 1.362(4) . ?
C27 H27 0.9300 . ?
C26 N4 1.332(3) . ?
C26 H26 0.9300 . ?
C30 C31 1.356(4) . ?
C30 H30 0.9300 . ?
C37 H37 0.9300 . ?
C28 H28 0.9300 . ?
C33 H33 0.9300 . ?
C31 H31 0.9300 . ?
C1 O2 1.234(3) . ?
C1 O1 1.267(3) . ?
C1 C2 1.510(3) . ?
C2 C11 1.367(4) . ?
C2 C3 1.419(4) . ?
C3 C4 1.356(4) . ?
C3 O3 1.369(3) . ?
O3 H3 0.8200 . ?
C11 C10 1.431(4) . ?
C11 H11 0.9300 . ?
C10 C9 1.407(4) . ?
C10 C5 1.411(4) . ?
C4 C5 1.401(4) . ?
C4 H4 0.9300 . ?
C5 C6 1.429(4) . ?
C8 C9 1.365(5) . ?
C8 C7 1.385(6) . ?
C8 H8 0.9300 . ?
C7 C6 1.357(5) . ?
C7 H7 0.9300 . ?
C6 H6A 0.9300 . ?
C9 H9 0.9300 . ?
C13 C14 1.367(3) . ?
C13 C22 1.431(3) . ?
C13 C12 1.497(3) . ?
O5 C12 1.257(3) . ?
C12 O4 1.247(3) . ?
C22 O6 1.346(3) . ?
C22 C21 1.364(4) . ?
C20 C21 1.415(4) . ?
C20 C19 1.408(4) . ?
C20 C15 1.420(4) . ?
C21 H21 0.9300 . ?
C14 C15 1.413(4) . ?
C14 H14 0.9300 . ?
C15 C16 1.406(4) . ?
O6 H6 0.8200 . ?
C18 C19 1.335(4) . ?
C18 C17 1.394(5) . ?
C18 H18 0.9300 . ?
C19 H19 0.9300 . ?
C17 C16 1.358(5) . ?
C17 H17 0.9300 . ?
C16 H16 0.9300 . ?
O1W H1WA 0.880(10) . ?
O1W H1WB 0.880(10) . ?

loop_
_geom_hbond_atom_site_label_D
_geom_hbond_atom_site_label_H
_geom_hbond_atom_site_label_A
_geom_hbond_distance_DH
_geom_hbond_distance_HA
_geom_hbond_distance_DA
_geom_hbond_angle_DHA
_geom_hbond_site_symmetry_A
O3 H3 O1 0.82 1.81 2.520(3) 143.3 .
O6 H6 O5 0.82 1.77 2.503(3) 148.4 .
O1W H1WA O4 0.880(10) 2.18(2) 3.000(4) 156(5) .
O1W H1WB O2 0.880(10) 2.14(3) 2.917(4) 147(4) .

loop_
_geom_torsion_atom_site_label_1
_geom_torsion_atom_site_label_2
_geom_torsion_atom_site_label_3
_geom_torsion_atom_site_label_4
_geom_torsion
_geom_torsion_site_symmetry_1
_geom_torsion_site_symmetry_2
_geom_torsion_site_symmetry_3
_geom_torsion_site_symmetry_4
_geom_torsion_publ_flag
N9 Cu1 N7 C32 174.7(2) . . . . ?
N1 Cu1 N7 C32 83.9(3) . . . . ?
N5 Cu1 N7 C32 -94.4(3) . . . . ?
N3 Cu1 N7 C32 -5.8(3) . . . . ?
N9 Cu1 N7 C34 -17.8(3) . . . . ?
N1 Cu1 N7 C34 -108.6(3) . . . . ?
N5 Cu1 N7 C34 73.1(3) . . . . ?
N3 Cu1 N7 C34 161.7(3) . . . . ?
N9 Cu1 N3 C26 133.7(3) . . . . ?
N1 Cu1 N3 C26 -142.5(2) . . . . ?
N5 Cu1 N3 C26 51.9(2) . . . . ?
N7 Cu1 N3 C26 -44.2(2) . . . . ?
N9 Cu1 N3 C28 -49.4(4) . . . . ?
N1 Cu1 N3 C28 34.4(2) . . . . ?
N5 Cu1 N3 C28 -131.2(2) . . . . ?
N7 Cu1 N3 C28 132.7(2) . . . . ?
N9 Cu1 N1 C23 -129.4(2) . . . . ?
N5 Cu1 N1 C23 140.8(3) . . . . ?
N3 Cu1 N1 C23 64.9(2) . . . . ?
N7 Cu1 N1 C23 -32.6(2) . . . . ?
N9 Cu1 N1 C25 61.8(2) . . . . ?
N5 Cu1 N1 C25 -28.0(5) . . . . ?
N3 Cu1 N1 C25 -103.9(2) . . . . ?
N7 Cu1 N1 C25 158.6(2) . . . . ?
N9 Cu1 N5 C29 73.5(3) . . . . ?
N1 Cu1 N5 C29 163.3(3) . . . . ?
N3 Cu1 N5 C29 -120.8(3) . . . . ?
N7 Cu1 N5 C29 -23.4(3) . . . . ?
N9 Cu1 N5 C30 -111.3(3) . . . . ?
N1 Cu1 N5 C30 -21.5(5) . . . . ?
N3 Cu1 N5 C30 54.4(3) . . . . ?
N7 Cu1 N5 C30 151.8(3) . . . . ?
N1 Cu1 N9 C35 45.4(2) . . . . ?
N5 Cu1 N9 C35 -149.5(2) . . . . ?
N3 Cu1 N9 C35 129.0(3) . . . . ?
N7 Cu1 N9 C35 -53.0(2) . . . . ?
N1 Cu1 N9 C36 -136.0(2) . . . . ?
N5 Cu1 N9 C36 29.1(2) . . . . ?
N3 Cu1 N9 C36 -52.4(4) . . . . ?
N7 Cu1 N9 C36 125.5(2) . . . . ?
C36 N9 C35 N10 0.3(3) . . . . ?
Cu1 N9 C35 N10 179.13(17) . . . . ?
C34 N7 C32 N8 2.5(4) . . . . ?
Cu1 N7 C32 N8 172.24(19) . . . . ?
C33 N8 C32 N7 -2.9(4) . . . . ?
N9 C35 N10 C37 0.2(3) . . . . ?
C23 N1 C25 C24 -0.5(4) . . . . ?
Cu1 N1 C25 C24 170.3(2) . . . . ?
C35 N9 C36 C37 -0.7(3) . . . . ?
Cu1 N9 C36 C37 -179.45(19) . . . . ?
C30 N5 C29 N6 -0.2(4) . . . . ?
Cu1 N5 C29 N6 175.75(19) . . . . ?
C25 N1 C23 N2 0.5(3) . . . . ?
Cu1 N1 C23 N2 -170.25(19) . . . . ?
N5 C29 N6 C31 0.3(4) . . . . ?
N1 C23 N2 C24 -0.4(4) . . . . ?
C32 N7 C34 C33 -1.0(4) . . . . ?
Cu1 N7 C34 C33 -171.0(2) . . . . ?
N1 C25 C24 N2 0.3(4) . . . . ?
C23 N2 C24 C25 0.0(4) . . . . ?
C28 N3 C26 N4 -0.4(3) . . . . ?
Cu1 N3 C26 N4 177.17(17) . . . . ?
C29 N5 C30 C31 0.1(4) . . . . ?
Cu1 N5 C30 C31 -176.0(2) . . . . ?
N9 C36 C37 N10 0.8(3) . . . . ?
C35 N10 C37 C36 -0.6(3) . . . . ?
N4 C27 C28 N3 0.6(3) . . . . ?
C26 N3 C28 C27 -0.2(3) . . . . ?
Cu1 N3 C28 C27 -177.57(19) . . . . ?
N7 C34 C33 N8 -0.6(4) . . . . ?
C32 N8 C33 C34 2.1(4) . . . . ?
C29 N6 C31 C30 -0.2(4) . . . . ?
N5 C30 C31 N6 0.1(4) . . . . ?
N3 C26 N4 C27 0.8(3) . . . . ?
C28 C27 N4 C26 -0.8(3) . . . . ?
O2 C1 C2 C11 -5.9(4) . . . . ?
O1 C1 C2 C11 174.4(2) . . . . ?
O2 C1 C2 C3 175.0(3) . . . . ?
O1 C1 C2 C3 -4.8(4) . . . . ?
C11 C2 C3 C4 1.1(4) . . . . ?
C1 C2 C3 C4 -179.7(2) . . . . ?
C11 C2 C3 O3 -179.3(2) . . . . ?
C1 C2 C3 O3 -0.2(4) . . . . ?
C3 C2 C11 C10 0.0(4) . . . . ?
C1 C2 C11 C10 -179.1(2) . . . . ?
C2 C11 C10 C9 179.8(3) . . . . ?
C2 C11 C10 C5 -0.8(4) . . . . ?
O3 C3 C4 C5 178.9(2) . . . . ?
C2 C3 C4 C5 -1.5(4) . . . . ?
C3 C4 C5 C10 0.7(4) . . . . ?
C3 C4 C5 C6 -179.3(3) . . . . ?
C9 C10 C5 C4 179.8(3) . . . . ?
C11 C10 C5 C4 0.4(4) . . . . ?
C9 C10 C5 C6 -0.1(4) . . . . ?
C11 C10 C5 C6 -179.5(2) . . . . ?
C9 C8 C7 C6 -0.1(6) . . . . ?
C8 C7 C6 C5 0.5(5) . . . . ?
C4 C5 C6 C7 179.7(3) . . . . ?
C10 C5 C6 C7 -0.4(4) . . . . ?
C7 C8 C9 C10 -0.5(5) . . . . ?
C5 C10 C9 C8 0.6(4) . . . . ?
C11 C10 C9 C8 179.9(3) . . . . ?
C14 C13 C12 O4 -2.3(4) . . . . ?
C22 C13 C12 O4 173.4(3) . . . . ?
C14 C13 C12 O5 179.3(3) . . . . ?
C22 C13 C12 O5 -4.9(4) . . . . ?
C14 C13 C22 O6 -178.6(3) . . . . ?
C12 C13 C22 O6 5.5(4) . . . . ?
C14 C13 C22 C21 2.9(4) . . . . ?
C12 C13 C22 C21 -173.0(2) . . . . ?
O6 C22 C21 C20 -179.2(3) . . . . ?
C13 C22 C21 C20 -0.6(4) . . . . ?
C19 C20 C21 C22 176.0(3) . . . . ?
C15 C20 C21 C22 -2.9(4) . . . . ?
C22 C13 C14 C15 -1.5(4) . . . . ?
C12 C13 C14 C15 174.3(2) . . . . ?
C13 C14 C15 C16 -178.1(3) . . . . ?
C13 C14 C15 C20 -2.0(4) . . . . ?
C21 C20 C15 C14 4.2(4) . . . . ?
C19 C20 C15 C14 -174.9(2) . . . . ?
C21 C20 C15 C16 -179.5(3) . . . . ?
C19 C20 C15 C16 1.4(4) . . . . ?
C17 C18 C19 C20 -2.5(5) . . . . ?
C21 C20 C19 C18 -177.9(3) . . . . ?
C15 C20 C19 C18 1.0(4) . . . . ?
C19 C18 C17 C16 1.5(6) . . . . ?
C18 C17 C16 C15 1.0(6) . . . . ?
C14 C15 C16 C17 173.7(3) . . . . ?
C20 C15 C16 C17 -2.5(5) . . . . ?
